data_7106289
loop_
_publ_author_name
'Yao Kang'
'Shumei Chen'
'Fei Wang'
'Jian Zhang'
'Xianhui Bu'

_publ_section_title
;
 Induction in Urothermal Synthesis of Homochiral Porous Materials from
 Achiral Precursors
;
_journal_name_full Chem.Commun.
_journal_page_first 4950
_journal_paper_doi 10.1039/c1cc10486a
_journal_volume 47
_journal_year 2011
_chemical_formula_sum 'C28 H32 Co2 N8 O12'
_chemical_formula_weight 790.47
_chemical_name_systematic
;
?
;
_space_group_IT_number 91
_symmetry_cell_setting tetragonal
_symmetry_space_group_name_Hall 'P 4w 2c'
_symmetry_space_group_name_H-M 'P 41 2 2'
_atom_sites_solution_hydrogens geom
_atom_sites_solution_primary direct
_atom_sites_solution_secondary difmap
_audit_creation_method SHELXL-97
_cell_angle_alpha 90.00
_cell_angle_beta 90.00
_cell_angle_gamma 90.00
_cell_formula_units_Z 4
_cell_length_a 11.3358(2)
_cell_length_b 11.3358(2)
_cell_length_c 24.9541(9)
_cell_measurement_reflns_used 5595
_cell_measurement_temperature 293(2)
_cell_measurement_theta_max 24.04
_cell_measurement_theta_min 2.43
_cell_volume 3206.61(14)
_computing_cell_refinement 'Bruker SMART'
_computing_data_collection 'Bruker SMART'
_computing_data_reduction 'Bruker SAINT'
_computing_molecular_graphics 'Bruker SHELXTL'
_computing_publication_material 'Bruker SHELXTL'
_computing_structure_refinement 'SHELXL-97 (Sheldrick, 1997)'
_computing_structure_solution 'SHELXS-97 (Sheldrick, 1990)'
_diffrn_ambient_temperature 293(2)
_diffrn_measured_fraction_theta_full 0.998
_diffrn_measured_fraction_theta_max 0.998
_diffrn_measurement_device_type 'CCD area detector'
_diffrn_measurement_method 'phi and omega scans'
_diffrn_radiation_monochromator graphite
_diffrn_radiation_source 'fine-focus sealed tube'
_diffrn_radiation_type MoK\a
_diffrn_radiation_wavelength 0.71073
_diffrn_reflns_av_R_equivalents 0.1356
_diffrn_reflns_av_sigmaI/netI 0.0960
_diffrn_reflns_limit_h_max 13
_diffrn_reflns_limit_h_min -12
_diffrn_reflns_limit_k_max 13
_diffrn_reflns_limit_k_min -10
_diffrn_reflns_limit_l_max 29
_diffrn_reflns_limit_l_min -29
_diffrn_reflns_number 26355
_diffrn_reflns_theta_full 25.06
_diffrn_reflns_theta_max 25.06
_diffrn_reflns_theta_min 1.80
_exptl_absorpt_coefficient_mu 1.084
_exptl_absorpt_correction_type none
_exptl_absorpt_process_details none
_exptl_crystal_colour red
_exptl_crystal_density_diffrn 1.281
_exptl_crystal_density_method 'not measured'
_exptl_crystal_description prism
_exptl_crystal_F_000 1256
_exptl_crystal_size_max .23
_exptl_crystal_size_mid .15
_exptl_crystal_size_min .10
_refine_diff_density_max 1.259
_refine_diff_density_min -1.932
_refine_diff_density_rms 0.149
_refine_ls_abs_structure_details 'Flack H D (1983), Acta Cryst. A39, 876-881'
_refine_ls_abs_structure_Flack 0.11(7)
_refine_ls_extinction_coef 0.0002(4)
_refine_ls_extinction_expression Fc^*^=kFc[1+0.001xFc^2^\l^3^/sin(2\q)]^-1/4^
_refine_ls_extinction_method SHELXL
_refine_ls_goodness_of_fit_ref 1.153
_refine_ls_hydrogen_treatment none
_refine_ls_matrix_type full
_refine_ls_number_parameters 174
_refine_ls_number_reflns 2851
_refine_ls_number_restraints 0
_refine_ls_restrained_S_all 1.153
_refine_ls_R_factor_all 0.1346
_refine_ls_R_factor_gt 0.0989
_refine_ls_shift/su_max 0.040
_refine_ls_shift/su_mean 0.003
_refine_ls_structure_factor_coef Fsqd
_refine_ls_weighting_details 'calc w=1/[\s^2^(Fo^2^)+(0.1587P)^2^+0.0000P] where P=(Fo^2^+2Fc^2^)/3'
_refine_ls_weighting_scheme calc
_refine_ls_wR_factor_gt 0.2621
_refine_ls_wR_factor_ref 0.2844
_reflns_number_gt 1705
_reflns_number_total 2851
_reflns_threshold_expression >2sigma(I)
_cod_data_source_file c1cc10486a.txt
_cod_data_source_block 1
_cod_original_sg_symbol_H-M P4(1)22
_cod_database_code 7106289

loop_
_symmetry_equiv_pos_as_xyz
'x, y, z'
'-y, x, z+1/4'
'-x, -y, z+1/2'
'y, -x, z+3/4'
'x, -y, -z+1/2'
'y, x, -z+3/4'
'-x, y, -z'
'-y, -x, -z+1/4'

loop_
_atom_site_label
_atom_site_type_symbol
_atom_site_fract_x
_atom_site_fract_y
_atom_site_fract_z
_atom_site_U_iso_or_equiv
_atom_site_adp_type
_atom_site_occupancy
_atom_site_symmetry_multiplicity
_atom_site_calc_flag
_atom_site_refinement_flags
_atom_site_disorder_assembly
_atom_site_disorder_group
Co1 Co 0.40050(14) 0.59950(14) 0.1250 0.0435(6) Uani 1 2 d S . .
Co2 Co 0.29241(19) 0.5000 0.2500 0.0435(6) Uani 1 2 d S . .
O1 O 0.2904(7) 0.3690(7) 0.1924(2) 0.055(2) Uani 1 1 d . . .
O2 O 0.4057(6) 0.4188(7) 0.1231(2) 0.054(2) Uani 1 1 d . . .
O3 O 0.3988(7) -0.2179(5) 0.1245(2) 0.048(2) Uani 1 1 d . . .
O4 O 0.4037(8) -0.1667(7) 0.0384(2) 0.059(2) Uani 1 1 d . . .
O5 O 0.4006(7) 0.5719(7) 0.0380(2) 0.050(2) Uani 1 1 d . . .
N1 N 0.3722(11) 0.4299(9) -0.0265(4) 0.068(3) Uani 1 1 d . . .
H1A H 0.4430 0.4298 -0.0389 0.081 Uiso 1 1 calc R . .
N2 N 0.2238(9) 0.4714(10) 0.0286(4) 0.061(3) Uani 1 1 d . . .
H2A H 0.1863 0.5064 0.0541 0.074 Uiso 1 1 calc R . .
C1 C 0.3556(11) 0.2215(11) 0.1359(4) 0.050(3) Uani 1 1 d . . .
C2 C 0.3968(13) 0.1907(11) 0.0829(3) 0.062(3) Uani 1 1 d . . .
H2B H 0.4177 0.2490 0.0585 0.074 Uiso 1 1 calc R . .
C3 C 0.4048(13) 0.0701(11) 0.0691(4) 0.069(4) Uani 1 1 d . . .
H3A H 0.4295 0.0508 0.0346 0.082 Uiso 1 1 calc R . .
C4 C 0.3782(11) -0.0199(11) 0.1035(3) 0.049(3) Uani 1 1 d . . .
C5 C 0.3397(14) 0.0142(12) 0.1560(4) 0.072(4) Uani 1 1 d . . .
H5A H 0.3218 -0.0444 0.1808 0.087 Uiso 1 1 calc R . .
C6 C 0.3287(12) 0.1263(9) 0.1706(4) 0.057(4) Uani 1 1 d . . .
H6A H 0.3023 0.1431 0.2051 0.069 Uiso 1 1 calc R . .
C7 C 0.3515(12) 0.3448(11) 0.1506(3) 0.051(3) Uani 1 1 d . . .
C8 C 0.3957(10) -0.1444(10) 0.0885(4) 0.044(3) Uani 1 1 d . . .
C9 C 0.3327(12) 0.4937(10) 0.0153(3) 0.048(3) Uani 1 1 d . . .
C10 C 0.2697(12) 0.3584(14) -0.0479(5) 0.075(4) Uani 1 1 d . . .
H10A H 0.2899 0.2754 -0.0506 0.090 Uiso 1 1 calc R . .
H10B H 0.2447 0.3868 -0.0827 0.090 Uiso 1 1 calc R . .
C11 C 0.1738(12) 0.3790(14) -0.0053(5) 0.084(5) Uani 1 1 d . . .
H11A H 0.1007 0.4050 -0.0217 0.101 Uiso 1 1 calc R . .
H11B H 0.1589 0.3078 0.0151 0.101 Uiso 1 1 calc R . .

loop_
_atom_site_aniso_label
_atom_site_aniso_U_11
_atom_site_aniso_U_22
_atom_site_aniso_U_33
_atom_site_aniso_U_23
_atom_site_aniso_U_13
_atom_site_aniso_U_12
Co1 0.0572(9) 0.0572(9) 0.0160(8) 0.0006(7) 0.0006(7) 0.0000(11)
Co2 0.0449(14) 0.0714(17) 0.0141(8) -0.0009(9) 0.000 0.000
O1 0.075(6) 0.068(6) 0.022(3) -0.011(3) 0.007(4) 0.002(5)
O2 0.049(5) 0.098(7) 0.015(3) 0.009(4) 0.001(4) 0.006(4)
O3 0.109(7) 0.006(3) 0.030(3) 0.002(3) 0.004(4) 0.001(3)
O4 0.096(7) 0.053(5) 0.028(3) 0.002(3) -0.005(4) 0.017(5)
O5 0.065(5) 0.058(5) 0.026(3) -0.015(3) 0.007(4) -0.006(4)
N1 0.094(9) 0.074(8) 0.036(5) -0.006(5) 0.006(5) -0.014(6)
N2 0.047(7) 0.087(8) 0.049(5) -0.031(5) -0.007(5) -0.001(6)
C1 0.060(8) 0.061(8) 0.028(5) 0.001(5) -0.005(5) 0.003(6)
C2 0.109(11) 0.051(8) 0.025(5) -0.002(5) 0.022(6) -0.001(7)
C3 0.128(13) 0.046(8) 0.032(5) 0.002(5) 0.004(7) 0.002(8)
C4 0.065(8) 0.061(8) 0.021(4) 0.001(5) -0.002(5) 0.003(6)
C5 0.125(13) 0.046(8) 0.047(6) 0.012(6) 0.013(7) -0.002(8)
C6 0.115(12) 0.026(7) 0.031(5) 0.003(5) 0.022(6) 0.009(6)
C7 0.084(9) 0.056(8) 0.013(4) 0.017(5) -0.005(5) 0.002(6)
C8 0.061(8) 0.045(7) 0.027(5) 0.008(5) -0.005(5) -0.001(6)
C9 0.084(10) 0.050(7) 0.011(4) -0.014(4) 0.001(5) 0.006(7)
C10 0.075(10) 0.090(11) 0.059(7) -0.015(8) 0.002(7) -0.028(9)
C11 0.060(9) 0.121(13) 0.071(8) -0.037(9) 0.029(8) -0.024(9)

loop_
_atom_type_symbol
_atom_type_description
_atom_type_scat_dispersion_real
_atom_type_scat_dispersion_imag
_atom_type_scat_source
C C 0.0033 0.0016 'International Tables Vol C Tables 4.2.6.8 and 6.1.1.4'
H H 0.0000 0.0000 'International Tables Vol C Tables 4.2.6.8 and 6.1.1.4'
Co Co 0.3494 0.9721 'International Tables Vol C Tables 4.2.6.8 and 6.1.1.4'
N N 0.0061 0.0033 'International Tables Vol C Tables 4.2.6.8 and 6.1.1.4'
O O 0.0106 0.0060 'International Tables Vol C Tables 4.2.6.8 and 6.1.1.4'

loop_
_geom_angle_atom_site_label_1
_geom_angle_atom_site_label_2
_geom_angle_atom_site_label_3
_geom_angle
_geom_angle_site_symmetry_1
_geom_angle_site_symmetry_3
_geom_angle_publ_flag
O2 Co1 O2 86.7(4) 8_665 . ?
O2 Co1 O3 92.2(3) 8_665 1_565 ?
O2 Co1 O3 178.0(3) . 1_565 ?
O2 Co1 O3 178.0(3) 8_665 8_565 ?
O2 Co1 O3 92.2(3) . 8_565 ?
O3 Co1 O3 89.0(5) 1_565 8_565 ?
O2 Co1 O5 80.5(3) 8_665 8_665 ?
O2 Co1 O5 91.1(3) . 8_665 ?
O3 Co1 O5 90.4(3) 1_565 8_665 ?
O3 Co1 O5 97.9(3) 8_565 8_665 ?
O2 Co1 O5 91.1(3) 8_665 . ?
O2 Co1 O5 80.5(3) . . ?
O3 Co1 O5 97.9(3) 1_565 . ?
O3 Co1 O5 90.4(3) 8_565 . ?
O5 Co1 O5 168.4(4) 8_665 . ?
O4 Co2 O4 91.1(5) 2 8_565 ?
O4 Co2 O1 92.9(3) 2 5_565 ?
O4 Co2 O1 86.2(3) 8_565 5_565 ?
O4 Co2 O1 86.2(3) 2 . ?
O4 Co2 O1 92.9(3) 8_565 . ?
O1 Co2 O1 178.8(5) 5_565 . ?
O4 Co2 O5 178.1(3) 2 8_665 ?
O4 Co2 O5 90.7(3) 8_565 8_665 ?
O1 Co2 O5 86.4(3) 5_565 8_665 ?
O1 Co2 O5 94.5(3) . 8_665 ?
O4 Co2 O5 90.7(3) 2 2_655 ?
O4 Co2 O5 178.1(3) 8_565 2_655 ?
O1 Co2 O5 94.5(3) 5_565 2_655 ?
O1 Co2 O5 86.4(3) . 2_655 ?
O5 Co2 O5 87.6(4) 8_665 2_655 ?
C7 O1 Co2 135.5(8) . . ?
C7 O2 Co1 130.2(8) . . ?
C8 O3 Co1 133.2(6) . 1_545 ?
C8 O4 Co2 129.5(7) . 4_554 ?
C9 O5 Co2 127.6(6) . 4_564 ?
C9 O5 Co1 121.8(6) . . ?
Co2 O5 Co1 109.8(3) 4_564 . ?
C9 N1 C10 107.8(11) . . ?
C9 N1 H1A 126.1 . . ?
C10 N1 H1A 126.1 . . ?
C9 N2 C11 111.0(9) . . ?
C9 N2 H2A 124.5 . . ?
C11 N2 H2A 124.5 . . ?
C6 C1 C2 116.4(11) . . ?
C6 C1 C7 125.0(9) . . ?
C2 C1 C7 118.5(10) . . ?
C3 C2 C1 118.5(10) . . ?
C3 C2 H2B 120.7 . . ?
C1 C2 H2B 120.7 . . ?
C4 C3 C2 123.7(10) . . ?
C4 C3 H3A 118.2 . . ?
C2 C3 H3A 118.2 . . ?
C3 C4 C5 116.1(11) . . ?
C3 C4 C8 121.7(9) . . ?
C5 C4 C8 122.1(10) . . ?
C6 C5 C4 122.5(11) . . ?
C6 C5 H5A 118.8 . . ?
C4 C5 H5A 118.8 . . ?
C5 C6 C1 122.7(10) . . ?
C5 C6 H6A 118.6 . . ?
C1 C6 H6A 118.6 . . ?
O2 C7 O1 124.9(11) . . ?
O2 C7 C1 119.6(10) . . ?
O1 C7 C1 115.5(10) . . ?
O3 C8 O4 125.5(10) . . ?
O3 C8 C4 118.0(8) . . ?
O4 C8 C4 116.6(9) . . ?
O5 C9 N2 125.5(9) . . ?
O5 C9 N1 120.4(11) . . ?
N2 C9 N1 114.1(11) . . ?
N1 C10 C11 102.6(10) . . ?
N1 C10 H10A 111.2 . . ?
C11 C10 H10A 111.3 . . ?
N1 C10 H10B 111.2 . . ?
C11 C10 H10B 111.2 . . ?
H10A C10 H10B 109.2 . . ?
N2 C11 C10 103.6(10) . . ?
N2 C11 H11A 111.0 . . ?
C10 C11 H11A 111.0 . . ?
N2 C11 H11B 111.0 . . ?
C10 C11 H11B 111.0 . . ?
H11A C11 H11B 109.0 . . ?

loop_
_geom_bond_atom_site_label_1
_geom_bond_atom_site_label_2
_geom_bond_distance
_geom_bond_site_symmetry_2
_geom_bond_publ_flag
Co1 O2 2.050(8) 8_665 ?
Co1 O2 2.050(8) . ?
Co1 O3 2.070(6) 1_565 ?
Co1 O3 2.070(6) 8_565 ?
Co1 O5 2.193(6) 8_665 ?
Co1 O5 2.193(6) . ?
Co2 O4 2.035(8) 2 ?
Co2 O4 2.035(8) 8_565 ?
Co2 O1 2.067(7) 5_565 ?
Co2 O1 2.067(7) . ?
Co2 O5 2.130(8) 8_665 ?
Co2 O5 2.130(8) 2_655 ?
O1 C7 1.281(13) . ?
O2 C7 1.245(12) . ?
O3 C8 1.227(11) . ?
O3 Co1 2.070(6) 1_545 ?
O4 C8 1.279(11) . ?
O4 Co2 2.035(8) 4_554 ?
O5 C9 1.303(13) . ?
O5 Co2 2.130(8) 4_564 ?
N1 C9 1.346(13) . ?
N1 C10 1.514(16) . ?
N1 H1A 0.8600 . ?
N2 C9 1.303(15) . ?
N2 C11 1.462(15) . ?
N2 H2A 0.8600 . ?
C1 C6 1.418(14) . ?
C1 C2 1.444(13) . ?
C1 C7 1.447(16) . ?
C2 C3 1.414(17) . ?
C2 H2B 0.9300 . ?
C3 C4 1.367(15) . ?
C3 H3A 0.9300 . ?
C4 C5 1.435(14) . ?
C4 C8 1.473(16) . ?
C5 C6 1.328(16) . ?
C5 H5A 0.9300 . ?
C6 H6A 0.9300 . ?
C10 C11 1.538(16) . ?
C10 H10A 0.9700 . ?
C10 H10B 0.9700 . ?
C11 H11A 0.9700 . ?
C11 H11B 0.9700 . ?
